data_4320890
loop_
_publ_author_name
'Kuei-Fang Hsu'
'Sue-Lein Wang'

_publ_section_title
;
 Novel Gallium Phosphate Framework Encapsulating Trinuclear Mn3(H2O)6O8
 Cluster: Hydrothermal Synthesis and Characterization of
 Mn3(H2O)6Ga4(PO4)6
;
_journal_name_full 'Inorganic Chemistry'
_journal_page_first 1773
_journal_page_last 1778
_journal_paper_doi 10.1021/ic991340s
_journal_volume 39
_journal_year 2000
_chemical_formula_moiety Mn3(H2O)6Ga4(PO4)6
_chemical_formula_sum 'Ga2 H6 Mn1.5 O15 P3'
_chemical_formula_weight 560.81
_chemical_name_systematic
; 
 manganese gallium phosphate 
;
_space_group_IT_number 14
_symmetry_cell_setting monoclinic
_symmetry_space_group_name_Hall '-P 2yn'
_symmetry_space_group_name_H-M 'P 1 21/n 1'
_atom_sites_solution_hydrogens geom
_atom_sites_solution_primary direct
_atom_sites_solution_secondary difmap
_audit_creation_method SHELXL-97
_cell_angle_alpha 90.00
_cell_angle_beta 108.2490(10)
_cell_angle_gamma 90.00
_cell_formula_units_Z 4
_cell_length_a 8.9468(4)
_cell_length_b 10.1481(5)
_cell_length_c 13.5540(7)
_cell_measurement_reflns_used 2745
_cell_measurement_temperature 295
_cell_measurement_theta_max 25
_cell_measurement_theta_min 2.42
_cell_volume 1168.71(10)
_computing_cell_refinement 'SMART (Siemens, 1995)'
_computing_data_collection 'SMART (Siemens, 1995)'
_computing_data_reduction 'SMART (Siemens, 1995)'
_computing_molecular_graphics 'Siemens SHELXTL'
_computing_publication_material 'Siemens SHELXTL'
_computing_structure_refinement 'SHELXL-97 (Sheldrick, 1997)'
_computing_structure_solution 'SHELXS-97 (Sheldrick, 1990)'
_diffrn_ambient_temperature 293(2)
_diffrn_measured_fraction_theta_full 0.995
_diffrn_measured_fraction_theta_max 0.995
_diffrn_measurement_device_type 'Brucker Smart-CCD diffractometer'
_diffrn_measurement_method '\w scans'
_diffrn_radiation_monochromator graphite
_diffrn_radiation_source 'fine-focus sealed tube'
_diffrn_radiation_type MoK\a
_diffrn_radiation_wavelength 0.71073
_diffrn_reflns_av_R_equivalents 0.0351
_diffrn_reflns_av_sigmaI/netI 0.0393
_diffrn_reflns_limit_h_max 9
_diffrn_reflns_limit_h_min -9
_diffrn_reflns_limit_k_max 10
_diffrn_reflns_limit_k_min -11
_diffrn_reflns_limit_l_max 15
_diffrn_reflns_limit_l_min -14
_diffrn_reflns_number 4938
_diffrn_reflns_theta_full 23.25
_diffrn_reflns_theta_max 23.25
_diffrn_reflns_theta_min 2.42
_exptl_absorpt_coefficient_mu 6.657
_exptl_absorpt_correction_T_max 0.9279
_exptl_absorpt_correction_T_min 0.7010
_exptl_absorpt_correction_type empirical
_exptl_absorpt_process_details
; 
 The absorption correction was based on symmetry-equivalent reflections
 using the SADABS program. Sheldric, G. M. (1996). SADABS. Siemen Area Detector 
 Absorption Correction Software. University of Gottingen, Germany. 
;
_exptl_crystal_colour colorless
_exptl_crystal_density_diffrn 3.187
_exptl_crystal_density_method 'not measured'
_exptl_crystal_description columnar
_exptl_crystal_F_000 1082
_exptl_crystal_size_max 0.10
_exptl_crystal_size_mid 0.03
_exptl_crystal_size_min 0.03
_refine_diff_density_max 1.191
_refine_diff_density_min -1.029
_refine_diff_density_rms 0.171
_refine_ls_extinction_coef 0.0000(3)
_refine_ls_extinction_expression Fc^*^=kFc[1+0.001xFc^2^\l^3^/sin(2\q)]^-1/4^
_refine_ls_extinction_method SHELXL
_refine_ls_goodness_of_fit_ref 1.044
_refine_ls_hydrogen_treatment mixed
_refine_ls_matrix_type full
_refine_ls_number_parameters 197
_refine_ls_number_reflns 1665
_refine_ls_number_restraints 0
_refine_ls_restrained_S_all 1.044
_refine_ls_R_factor_all 0.0509
_refine_ls_R_factor_gt 0.0364
_refine_ls_shift/su_max 1.519
_refine_ls_shift/su_mean 0.009
_refine_ls_structure_factor_coef Fsqd
_refine_ls_weighting_details 'calc w=1/[\s^2^(Fo^2^)+(0.0578P)^2^+4.4516P] where P=(Fo^2^+2Fc^2^)/3'
_refine_ls_weighting_scheme calc
_refine_ls_wR_factor_gt 0.0949
_refine_ls_wR_factor_ref 0.1028
_reflns_number_gt 1336
_reflns_number_total 1665
_reflns_threshold_expression >2sigma(I)
_cod_data_source_file ic991340s.cif
_cod_data_source_block IC991340S
_cod_original_formula_sum 'H6 Ga2 Mn1.50 O15 P3'
_cod_database_code 4320890

loop_
_symmetry_equiv_pos_as_xyz
'x, y, z'
'-x+1/2, y+1/2, -z+1/2'
'-x, -y, -z'
'x-1/2, -y-1/2, z-1/2'

loop_
_atom_site_label
_atom_site_type_symbol
_atom_site_fract_x
_atom_site_fract_y
_atom_site_fract_z
_atom_site_U_iso_or_equiv
_atom_site_adp_type
_atom_site_occupancy
_atom_site_symmetry_multiplicity
_atom_site_calc_flag
_atom_site_refinement_flags
_atom_site_disorder_assembly
_atom_site_disorder_group
Ga1 Ga 0.43112(8) 0.08073(7) -0.16788(6) 0.0051(3) Uani 1 1 d . . .
Ga2 Ga 0.07002(8) 0.06620(7) 0.17019(6) 0.0052(3) Uani 1 1 d . . .
Mn1 Mn 0.27658(13) 0.27996(12) 0.00784(8) 0.0126(3) Uani 1 1 d . . .
Mn2 Mn 0.0000 0.5000 0.0000 0.0268(5) Uani 1 2 d S . .
P1 P 0.3274(2) 0.38037(19) -0.20807(14) 0.0072(4) Uani 1 1 d . . .
P2 P 0.1838(2) 0.35968(18) 0.21944(13) 0.0053(4) Uani 1 1 d . . .
P3 P 0.25026(18) -0.00344(19) -0.00105(12) 0.0044(4) Uani 1 1 d . . .
O1 O 0.3322(6) 0.4032(5) -0.0964(4) 0.0152(12) Uani 1 1 d . . .
O2 O 0.4537(5) 0.4644(5) -0.2311(4) 0.0088(11) Uani 1 1 d . . .
O3 O 0.3438(5) 0.2342(5) -0.2323(4) 0.0093(11) Uani 1 1 d . . .
O4 O 0.1624(5) 0.4193(5) -0.2835(4) 0.0107(11) Uani 1 1 d . . .
O5 O 0.1675(5) 0.2127(5) 0.2406(3) 0.0086(11) Uani 1 1 d . . .
O6 O 0.3458(5) 0.3970(5) 0.2965(4) 0.0088(11) Uani 1 1 d . . .
O7 O 0.0540(6) 0.4435(5) 0.2382(4) 0.0105(11) Uani 1 1 d . . .
O8 O 0.1801(6) 0.3847(5) 0.1070(4) 0.0109(11) Uani 1 1 d . . .
O9 O 0.2973(6) 0.0957(5) -0.0730(4) 0.0105(11) Uani 1 1 d . . .
O10 O 0.1996(6) 0.0903(5) 0.0726(4) 0.0108(11) Uani 1 1 d . . .
O11 O 0.3869(5) -0.0937(5) 0.0527(4) 0.0086(11) Uani 1 1 d . . .
O12 O 0.1153(5) -0.0949(5) -0.0605(4) 0.0102(11) Uani 1 1 d . . .
O13 O 0.5030(6) 0.3023(5) 0.1177(4) 0.0246(14) Uani 1 1 d . . .
O14 O 0.0193(6) 0.3313(5) -0.1080(4) 0.0166(12) Uani 1 1 d . . .
O15 O 0.1969(7) 0.6181(6) -0.0200(5) 0.0334(15) Uani 1 1 d . . .
H1 H 0.5226 0.3758 0.1600 0.050 Uiso 1 1 d . . .
H2 H 0.5669 0.2283 0.1168 0.050 Uiso 1 1 d . . .
H3 H -0.0466 0.2758 -0.1349 0.050 Uiso 1 1 d . . .
H4 H 0.0309 0.3660 -0.1647 0.050 Uiso 1 1 d . . .
H5 H 0.3187 0.6195 -0.0202 0.050 Uiso 1 1 d . . .
H6 H 0.1519 0.7373 -0.0146 0.050 Uiso 1 1 d . . .

loop_
_atom_site_aniso_label
_atom_site_aniso_U_11
_atom_site_aniso_U_22
_atom_site_aniso_U_33
_atom_site_aniso_U_23
_atom_site_aniso_U_13
_atom_site_aniso_U_12
Ga1 0.0056(5) 0.0044(5) 0.0056(5) 0.0004(3) 0.0021(3) 0.0000(3)
Ga2 0.0052(4) 0.0043(4) 0.0058(5) -0.0005(3) 0.0012(3) 0.0002(3)
Mn1 0.0219(6) 0.0081(6) 0.0114(6) -0.0001(5) 0.0106(5) 0.0004(5)
Mn2 0.0242(10) 0.0225(11) 0.0317(11) 0.0040(9) 0.0059(9) 0.0062(8)
P1 0.0077(10) 0.0072(10) 0.0073(10) 0.0035(7) 0.0034(8) 0.0015(7)
P2 0.0057(9) 0.0051(10) 0.0053(9) -0.0007(7) 0.0021(7) -0.0013(7)
P3 0.0036(10) 0.0055(10) 0.0043(9) -0.0012(7) 0.0014(7) -0.0008(7)
O1 0.027(3) 0.012(3) 0.012(3) 0.002(2) 0.014(2) -0.001(2)
O2 0.010(3) 0.006(3) 0.015(3) -0.002(2) 0.008(2) -0.004(2)
O3 0.010(2) 0.004(3) 0.012(3) 0.002(2) 0.002(2) 0.005(2)
O4 0.007(3) 0.006(3) 0.019(3) 0.005(2) 0.003(2) 0.006(2)
O5 0.008(2) 0.008(3) 0.010(3) 0.000(2) 0.003(2) -0.002(2)
O6 0.008(3) 0.009(3) 0.009(3) 0.000(2) 0.003(2) -0.004(2)
O7 0.012(3) 0.010(3) 0.011(3) 0.001(2) 0.004(2) -0.003(2)
O8 0.019(3) 0.011(3) 0.005(3) 0.001(2) 0.007(2) 0.004(2)
O9 0.016(3) 0.009(3) 0.010(3) -0.003(2) 0.009(2) 0.000(2)
O10 0.014(3) 0.007(3) 0.015(3) 0.000(2) 0.009(2) 0.002(2)
O11 0.008(3) 0.007(3) 0.009(3) -0.002(2) 0.000(2) 0.005(2)
O12 0.008(3) 0.009(3) 0.010(3) 0.001(2) -0.004(2) -0.002(2)
O13 0.024(3) 0.015(3) 0.029(3) -0.007(3) -0.001(3) 0.004(2)
O14 0.016(3) 0.018(3) 0.015(3) -0.003(2) 0.002(2) -0.005(2)
O15 0.036(4) 0.027(4) 0.043(4) 0.008(3) 0.019(3) 0.004(3)

loop_
_atom_type_symbol
_atom_type_description
_atom_type_scat_dispersion_real
_atom_type_scat_dispersion_imag
_atom_type_scat_source
H H 0.0000 0.0000 'International Tables Vol C Tables 4.2.6.8 and 6.1.1.4'
O O 0.0106 0.0060 'International Tables Vol C Tables 4.2.6.8 and 6.1.1.4'
P P 0.1023 0.0942 'International Tables Vol C Tables 4.2.6.8 and 6.1.1.4'
Mn Mn 0.3368 0.7283 'International Tables Vol C Tables 4.2.6.8 and 6.1.1.4'
Ga Ga 0.2307 1.6083 'International Tables Vol C Tables 4.2.6.8 and 6.1.1.4'

loop_
_geom_angle_atom_site_label_1
_geom_angle_atom_site_label_2
_geom_angle_atom_site_label_3
_geom_angle
_geom_angle_site_symmetry_1
_geom_angle_site_symmetry_3
_geom_angle_publ_flag
O3 Ga1 O4 120.0(2) . 2_544 ?
O3 Ga1 O11 117.8(2) . 3_655 ?
O4 Ga1 O11 122.2(2) 2_544 3_655 ?
O3 Ga1 O7 92.3(2) . 4_665 ?
O4 Ga1 O7 86.6(2) 2_544 4_665 ?
O11 Ga1 O7 91.9(2) 3_655 4_665 ?
O3 Ga1 O9 89.5(2) . . ?
O4 Ga1 O9 90.1(2) 2_544 . ?
O11 Ga1 O9 89.9(2) 3_655 . ?
O7 Ga1 O9 176.7(2) 4_665 . ?
O5 Ga2 O12 116.5(2) . 3 ?
O5 Ga2 O6 121.9(2) . 2_545 ?
O12 Ga2 O6 121.6(2) 3 2_545 ?
O5 Ga2 O2 92.3(2) . 4_566 ?
O12 Ga2 O2 92.2(2) 3 4_566 ?
O6 Ga2 O2 87.1(2) 2_545 4_566 ?
O5 Ga2 O10 88.0(2) . . ?
O12 Ga2 O10 90.5(2) 3 . ?
O6 Ga2 O10 89.9(2) 2_545 . ?
O2 Ga2 O10 176.73(19) 4_566 . ?
O1 Mn1 O8 111.6(2) . . ?
O1 Mn1 O13 91.9(2) . . ?
O8 Mn1 O13 89.4(2) . . ?
O1 Mn1 O9 95.64(19) . . ?
O8 Mn1 O9 149.66(19) . . ?
O13 Mn1 O9 103.3(2) . . ?
O1 Mn1 O10 158.66(19) . . ?
O8 Mn1 O10 86.98(18) . . ?
O13 Mn1 O10 99.0(2) . . ?
O9 Mn1 O10 64.08(19) . . ?
O1 Mn1 O14 78.94(19) . . ?
O8 Mn1 O14 78.84(18) . . ?
O13 Mn1 O14 161.1(2) . . ?
O9 Mn1 O14 94.14(18) . . ?
O10 Mn1 O14 95.19(18) . . ?
O1 Mn1 P3 127.61(15) . . ?
O8 Mn1 P3 119.13(14) . . ?
O13 Mn1 P3 100.60(16) . . ?
O9 Mn1 P3 32.00(13) . . ?
O10 Mn1 P3 32.26(12) . . ?
O14 Mn1 P3 98.05(13) . . ?
O8 Mn2 O8 180.0 . 3_565 ?
O8 Mn2 O15 94.6(2) . 3_565 ?
O8 Mn2 O15 85.4(2) 3_565 3_565 ?
O8 Mn2 O15 85.4(2) . . ?
O8 Mn2 O15 94.6(2) 3_565 . ?
O15 Mn2 O15 180.0(3) 3_565 . ?
O8 Mn2 O14 80.43(18) . . ?
O8 Mn2 O14 99.57(18) 3_565 . ?
O15 Mn2 O14 84.0(2) 3_565 . ?
O15 Mn2 O14 96.0(2) . . ?
O8 Mn2 O14 99.57(18) . 3_565 ?
O8 Mn2 O14 80.43(18) 3_565 3_565 ?
O15 Mn2 O14 96.0(2) 3_565 3_565 ?
O15 Mn2 O14 84.0(2) . 3_565 ?
O14 Mn2 O14 180.00(19) . 3_565 ?
O1 P1 O2 109.1(3) . . ?
O1 P1 O3 112.7(3) . . ?
O2 P1 O3 111.7(3) . . ?
O1 P1 O4 109.9(3) . . ?
O2 P1 O4 109.5(3) . . ?
O3 P1 O4 103.8(3) . . ?
O7 P2 O5 112.9(3) . . ?
O7 P2 O8 107.0(3) . . ?
O5 P2 O8 111.9(3) . . ?
O7 P2 O6 110.7(3) . . ?
O5 P2 O6 103.6(3) . . ?
O8 P2 O6 110.8(3) . . ?
O11 P3 O12 105.7(3) . . ?
O11 P3 O10 114.6(3) . . ?
O12 P3 O10 111.7(3) . . ?
O11 P3 O9 110.9(3) . . ?
O12 P3 O9 112.7(3) . . ?
O10 P3 O9 101.5(3) . . ?
O11 P3 Mn1 122.6(2) . . ?
O12 P3 Mn1 131.7(2) . . ?
O10 P3 Mn1 52.85(18) . . ?
O9 P3 Mn1 48.99(18) . . ?
P1 O1 Mn1 130.8(3) . . ?
P1 O2 Ga2 129.6(3) . 4_665 ?
P1 O3 Ga1 140.6(3) . . ?
P1 O4 Ga1 133.0(3) . 2_554 ?
P2 O5 Ga2 138.5(3) . . ?
P2 O6 Ga2 127.5(3) . 2 ?
P2 O7 Ga1 131.1(3) . 4_566 ?
P2 O8 Mn1 131.8(3) . . ?
P2 O8 Mn2 122.6(3) . . ?
Mn1 O8 Mn2 102.44(19) . . ?
P3 O9 Ga1 133.2(3) . . ?
P3 O9 Mn1 99.0(2) . . ?
Ga1 O9 Mn1 122.6(2) . . ?
P3 O10 Ga2 133.6(3) . . ?
P3 O10 Mn1 94.9(2) . . ?
Ga2 O10 Mn1 130.4(2) . . ?
P3 O11 Ga1 135.7(3) . 3_655 ?
P3 O12 Ga2 132.7(3) . 3 ?
Mn1 O13 H1 118.5 . . ?
Mn1 O13 H2 110.7 . . ?
H1 O13 H2 130.6 . . ?
Mn2 O14 Mn1 89.61(17) . . ?
Mn2 O14 H3 127.9 . . ?
Mn1 O14 H3 123.6 . . ?
Mn2 O14 H4 108.2 . . ?
Mn1 O14 H4 107.8 . . ?
H3 O14 H4 98.7 . . ?
Mn2 O15 H5 147.2 . . ?
Mn2 O15 H6 103.1 . . ?
H5 O15 H6 108.6 . . ?

loop_
_geom_bond_atom_site_label_1
_geom_bond_atom_site_label_2
_geom_bond_distance
_geom_bond_site_symmetry_2
_geom_bond_publ_flag
Ga1 O3 1.836(5) . ?
Ga1 O4 1.864(5) 2_544 ?
Ga1 O11 1.874(5) 3_655 ?
Ga1 O7 1.941(5) 4_665 ?
Ga1 O9 2.019(5) . ?
Ga2 O5 1.833(5) . ?
Ga2 O12 1.871(5) 3 ?
Ga2 O6 1.873(5) 2_545 ?
Ga2 O2 1.959(5) 4_566 ?
Ga2 O10 2.029(5) . ?
Mn1 O1 2.062(5) . ?
Mn1 O8 2.099(5) . ?
Mn1 O13 2.118(5) . ?
Mn1 O9 2.204(5) . ?
Mn1 O10 2.308(5) . ?
Mn1 O14 2.403(5) . ?
Mn1 P3 2.885(2) . ?
Mn2 O8 2.146(5) . ?
Mn2 O8 2.146(5) 3_565 ?
Mn2 O15 2.216(6) 3_565 ?
Mn2 O15 2.216(6) . ?
Mn2 O14 2.293(5) . ?
Mn2 O14 2.293(5) 3_565 ?
P1 O1 1.518(5) . ?
P1 O2 1.525(5) . ?
P1 O3 1.536(5) . ?
P1 O4 1.560(5) . ?
P2 O7 1.523(5) . ?
P2 O5 1.534(5) . ?
P2 O8 1.535(5) . ?
P2 O6 1.545(5) . ?
P3 O11 1.519(5) . ?
P3 O12 1.536(5) . ?
P3 O10 1.546(5) . ?
P3 O9 1.548(5) . ?
O2 Ga2 1.959(5) 4_665 ?
O4 Ga1 1.864(5) 2_554 ?
O6 Ga2 1.873(5) 2 ?
O7 Ga1 1.941(5) 4_566 ?
O11 Ga1 1.874(5) 3_655 ?
O12 Ga2 1.871(5) 3 ?
O13 H1 0.9229 . ?
O13 H2 0.9467 . ?
O14 H3 0.8145 . ?
O14 H4 0.8811 . ?
O15 H5 1.0907 . ?
O15 H6 1.2843 . ?
